data_1526029
loop_
_publ_author_name
'Fischer, R.'

_publ_section_title
;
 Die Kristallstruktur von Molybdomenit, Pb Se O3
;
_journal_name_full
;
Tschermaks Mineralogische und Petrographische Mitteilungen (-1978)
;
_journal_page_first 196
_journal_page_last 207
_journal_volume 17
_journal_year 1972
_chemical_formula_sum 'O3 Pb Se'
_chemical_name_systematic 'Pb (Se O3)'
_space_group_IT_number 11
_symmetry_space_group_name_Hall '-P 2yb'
_symmetry_space_group_name_H-M 'P 1 21/m 1'
_cell_angle_alpha 90
_cell_angle_beta 112.83
_cell_angle_gamma 90
_cell_formula_units_Z 2
_cell_length_a 6.91
_cell_length_b 5.48
_cell_length_c 4.51
_cell_volume 157.400
_citation_journal_id_ASTM MPMTAG
_cod_data_source_file Fischer_MPMTAG_1972_1647.cif
_cod_data_source_block O3Pb1Se1
_cod_original_cell_volume 157.4004
_cod_original_formula_sum 'O3 Pb1 Se1'
_cod_database_code 1526029

loop_
_symmetry_equiv_pos_as_xyz
x,y,z
-x,y+1/2,-z
-x,-y,-z
x,-y-1/2,z

loop_
_atom_site_label
_atom_site_type_symbol
_atom_site_fract_x
_atom_site_fract_y
_atom_site_fract_z
_atom_site_occupancy
_atom_site_U_iso_or_equiv
Se1 Se+4 0.3381 0.75 0.9247 1 0.0
O2 O-2 0.8283 0.0297 0.1319 1 0.0
Pb1 Pb+2 0.1979 0.25 0.3381 1 0.0
O1 O-2 0.6221 0.25 0.439 1 0.0
